data_4001152
loop_
_publ_author_name
'Brown, Shawna R.'
'Toberer, Eric S.'
'Ikeda, Teruyuki'
'Cox, Catherine A.'
'Gascoin, Franck'
'Kauzlarich, Susan M.'
'Snyder, G. Jeffrey'

_publ_section_title
;
 Improved Thermoelectric Performance in Yb14Mn1&#x2212;xZnxSb11by the
 Reduction of Spin-Disorder Scattering
;
_journal_issue 10
_journal_name_full 'Chemistry of Materials'
_journal_page_first 3412
_journal_paper_doi 10.1021/cm703616q
_journal_volume 20
_journal_year 2008
_chemical_formula_moiety 'Mn0.19 Sb11 Yb14 Zn0.81'
_chemical_formula_sum 'Mn0.19 Sb11 Yb14 Zn0.81'
_chemical_formula_weight 3825.20
_chemical_name_systematic
; 
 ? 
;
_space_group_IT_number 142
_symmetry_cell_setting tetragonal
_symmetry_space_group_name_Hall '-I 4bd 2c'
_symmetry_space_group_name_H-M 'I 41/a c d :2'
_atom_sites_solution_hydrogens none
_atom_sites_solution_primary direct
_atom_sites_solution_secondary difmap
_audit_creation_method SHELXL-97
_cell_angle_alpha 90.00
_cell_angle_beta 90.00
_cell_angle_gamma 90.00
_cell_formula_units_Z 8
_cell_length_a 16.5810(6)
_cell_length_b 16.5810(6)
_cell_length_c 21.8748(15)
_cell_measurement_reflns_used 5448
_cell_measurement_temperature 90(2)
_cell_measurement_theta_max 31.51
_cell_measurement_theta_min 2.55
_cell_volume 6014.0(5)
_computing_cell_refinement 'Bruker SMART'
_computing_data_collection 'Bruker SMART'
_computing_data_reduction 'Bruker SAINT'
_computing_molecular_graphics 'Crystal Maker 7.1'
_computing_publication_material 'Bruker SHELXTL'
_computing_structure_refinement 'SHELXL-97 (Sheldrick, 1997)'
_computing_structure_solution 'SHELXS-97 (Sheldrick, 1990)'
_diffrn_ambient_temperature 90(2)
_diffrn_detector_area_resol_mean 8.3
_diffrn_measured_fraction_theta_full 1.000
_diffrn_measured_fraction_theta_max 1.000
_diffrn_measurement_device_type Smart
_diffrn_measurement_method \w
_diffrn_radiation_monochromator graphite
_diffrn_radiation_source 'fine-focus sealed tube'
_diffrn_radiation_type MoK\a
_diffrn_radiation_wavelength 0.71073
_diffrn_reflns_av_R_equivalents 0.0726
_diffrn_reflns_av_sigmaI/netI 0.0246
_diffrn_reflns_limit_h_max 23
_diffrn_reflns_limit_h_min -23
_diffrn_reflns_limit_k_max 23
_diffrn_reflns_limit_k_min -23
_diffrn_reflns_limit_l_max 30
_diffrn_reflns_limit_l_min -30
_diffrn_reflns_number 44500
_diffrn_reflns_theta_full 30.00
_diffrn_reflns_theta_max 30.00
_diffrn_reflns_theta_min 2.46
_exptl_absorpt_coefficient_mu 53.414
_exptl_absorpt_correction_T_max 0.1794
_exptl_absorpt_correction_T_min 0.0303
_exptl_absorpt_correction_type multi-scan
_exptl_absorpt_process_details 'SADABS 2.1 (Sheldrick, 2003)'
_exptl_crystal_colour 'Metallic Grey'
_exptl_crystal_density_diffrn 8.449
_exptl_crystal_density_method 'not measured'
_exptl_crystal_description Block
_exptl_crystal_F_000 12560
_exptl_crystal_size_max 0.22
_exptl_crystal_size_mid 0.10
_exptl_crystal_size_min 0.05
_refine_diff_density_max 2.291
_refine_diff_density_min -2.244
_refine_diff_density_rms 0.483
_refine_ls_extinction_coef 0.0000249(15)
_refine_ls_extinction_expression Fc^*^=kFc[1+0.001xFc^2^\l^3^/sin(2\q)]^-1/4^
_refine_ls_extinction_method SHELXL
_refine_ls_goodness_of_fit_ref 1.198
_refine_ls_hydrogen_treatment none
_refine_ls_matrix_type full
_refine_ls_number_parameters 62
_refine_ls_number_reflns 2203
_refine_ls_number_restraints 0
_refine_ls_restrained_S_all 1.198
_refine_ls_R_factor_all 0.0345
_refine_ls_R_factor_gt 0.0246
_refine_ls_shift/su_max 0.001
_refine_ls_shift/su_mean 0.000
_refine_ls_structure_factor_coef Fsqd
_refine_ls_weighting_details 'calc w=1/[\s^2^(Fo^2^)+(0.0153P)^2^+415.0883P] where P=(Fo^2^+2Fc^2^)/3'
_refine_ls_weighting_scheme calc
_refine_ls_wR_factor_gt 0.0566
_refine_ls_wR_factor_ref 0.0602
_reflns_number_gt 1905
_reflns_number_total 2203
_reflns_threshold_expression >2sigma(I)
_cod_data_source_file cm703616q-file002.cif
_cod_data_source_block sb117
_cod_depositor_comments
;
The following automatic conversions were performed:

'_symmetry_cell_setting' value 'Tetragonal' changed to 'tetragonal'
according to /home/saulius/struct/CIF-dictionaries/cif_core.dic
dictionary named 'cif_core.dic' version 2.4.1 from 2010-06-29.

Automatic conversion script
Id: cif_fix_values 1715 2011-07-08 13:25:40Z adriana 
;
_cod_original_sg_symbol_Hall -I4bd2c
_cod_original_sg_symbol_H-M I4(1)/acd
_cod_database_code 4001152

loop_
_symmetry_equiv_pos_as_xyz
'x, y, z'
'-x+1/2, -y, z+1/2'
'-y+1/4, x+3/4, z+1/4'
'y+1/4, -x+1/4, z+3/4'
'-x+1/2, y, -z'
'x, -y, -z+1/2'
'y+1/4, x+3/4, -z+3/4'
'-y+1/4, -x+1/4, -z+1/4'
'x+1/2, y+1/2, z+1/2'
'-x+1, -y+1/2, z+1'
'-y+3/4, x+5/4, z+3/4'
'y+3/4, -x+3/4, z+5/4'
'-x+1, y+1/2, -z+1/2'
'x+1/2, -y+1/2, -z+1'
'y+3/4, x+5/4, -z+5/4'
'-y+3/4, -x+3/4, -z+3/4'
'-x, -y, -z'
'x-1/2, y, -z-1/2'
'y-1/4, -x-3/4, -z-1/4'
'-y-1/4, x-1/4, -z-3/4'
'x-1/2, -y, z'
'-x, y, z-1/2'
'-y-1/4, -x-3/4, z-3/4'
'y-1/4, x-1/4, z-1/4'
'-x+1/2, -y+1/2, -z+1/2'
'x, y+1/2, -z'
'y+1/4, -x-1/4, -z+1/4'
'-y+1/4, x+1/4, -z-1/4'
'x, -y+1/2, z+1/2'
'-x+1/2, y+1/2, z'
'-y+1/4, -x-1/4, z-1/4'
'y+1/4, x+1/4, z+1/4'

loop_
_atom_site_label
_atom_site_type_symbol
_atom_site_fract_x
_atom_site_fract_y
_atom_site_fract_z
_atom_site_U_iso_or_equiv
_atom_site_adp_type
_atom_site_occupancy
_atom_site_symmetry_multiplicity
_atom_site_calc_flag
_atom_site_refinement_flags
Yb1 Yb -0.04218(2) -0.07373(2) 0.828187(18) 0.00647(9) Uani 1 1 d .
Yb2 Yb -0.02189(2) 0.12459(2) 0.002013(19) 0.00785(9) Uani 1 1 d .
Yb3 Yb 0.35519(3) 0.0000 0.2500 0.00620(11) Uani 1 2 d S
Yb4 Yb 0.17979(2) 0.40921(2) 0.842610(18) 0.00781(9) Uani 1 1 d .
Sb1 Sb 0.13571(3) 0.38571(3) 0.1250 0.00592(15) Uani 1 2 d S
Sb2 Sb 0.00462(4) 0.10906(4) 0.81027(3) 0.00681(12) Uani 1 1 d .
Sb3 Sb 0.86948(4) 0.97332(4) 0.95262(3) 0.00683(12) Uani 1 1 d .
Sb4 Sb 0.0000 0.2500 0.1250 0.0065(2) Uani 1 4 d S
Zn1 Zn 0.0000 0.2500 0.8750 0.0093(4) Uiso 0.81 4 d SP
Mn1 Mn 0.0000 0.2500 0.8750 0.0093(4) Uiso 0.19 4 d SP

loop_
_atom_site_aniso_label
_atom_site_aniso_U_11
_atom_site_aniso_U_22
_atom_site_aniso_U_33
_atom_site_aniso_U_23
_atom_site_aniso_U_13
_atom_site_aniso_U_12
Yb1 0.00554(17) 0.00511(17) 0.00877(17) -0.00005(13) 0.00070(13) 0.00008(13)
Yb2 0.00611(17) 0.00703(18) 0.01041(18) 0.00047(14) -0.00038(14) 0.00133(13)
Yb3 0.0052(2) 0.0054(2) 0.0080(2) 0.00056(18) 0.000 0.000
Yb4 0.00537(17) 0.00978(19) 0.00827(17) -0.00148(14) -0.00060(13) 0.00090(13)
Sb1 0.0050(2) 0.0050(2) 0.0077(3) -0.0003(2) 0.0003(2) -0.0003(3)
Sb2 0.0053(2) 0.0055(3) 0.0097(3) -0.0007(2) 0.0009(2) -0.00053(19)
Sb3 0.0077(3) 0.0051(3) 0.0077(3) 0.0004(2) 0.0005(2) 0.0015(2)
Sb4 0.0057(3) 0.0057(3) 0.0083(5) 0.000 0.000 0.0011(4)

loop_
_atom_type_symbol
_atom_type_description
_atom_type_scat_dispersion_real
_atom_type_scat_dispersion_imag
_atom_type_scat_source
Mn Mn 0.3368 0.7283 'International Tables Vol C Tables 4.2.6.8 and 6.1.1.4'
Zn Zn 0.2839 1.4301 'International Tables Vol C Tables 4.2.6.8 and 6.1.1.4'
Sb Sb -0.5866 1.5461 'International Tables Vol C Tables 4.2.6.8 and 6.1.1.4'
Yb Yb -0.3850 5.5486 'International Tables Vol C Tables 4.2.6.8 and 6.1.1.4'

loop_
_geom_angle_atom_site_label_1
_geom_angle_atom_site_label_2
_geom_angle_atom_site_label_3
_geom_angle
_geom_angle_site_symmetry_1
_geom_angle_site_symmetry_3
Sb2 Yb1 Sb3 115.897(19) . 16_556
Sb2 Yb1 Sb4 150.548(17) . 17_556
Sb3 Yb1 Sb4 93.266(15) 16_556 17_556
Sb2 Yb1 Sb2 89.923(19) . 6_556
Sb3 Yb1 Sb2 89.120(18) 16_556 6_556
Sb4 Yb1 Sb2 94.807(15) 17_556 6_556
Sb2 Yb1 Sb3 89.081(18) . 1_445
Sb3 Yb1 Sb3 78.74(2) 16_556 1_445
Sb4 Yb1 Sb3 92.930(15) 17_556 1_445
Sb2 Yb1 Sb3 165.96(2) 6_556 1_445
Sb2 Yb1 Sb1 90.857(19) . 26_546
Sb3 Yb1 Sb1 153.21(2) 16_556 26_546
Sb4 Yb1 Sb1 59.956(14) 17_556 26_546
Sb2 Yb1 Sb1 92.361(15) 6_556 26_546
Sb3 Yb1 Sb1 101.660(16) 1_445 26_546
Sb2 Yb1 Yb4 55.518(14) . 10_454
Sb3 Yb1 Yb4 66.180(14) 16_556 10_454
Sb4 Yb1 Yb4 144.649(14) 17_556 10_454
Sb2 Yb1 Yb4 112.382(16) 6_556 10_454
Sb3 Yb1 Yb4 56.215(14) 1_445 10_454
Sb1 Yb1 Yb4 136.282(17) 26_546 10_454
Sb2 Yb1 Yb3 54.960(13) . 2
Sb3 Yb1 Yb3 139.921(17) 16_556 2
Sb4 Yb1 Yb3 105.390(11) 17_556 2
Sb2 Yb1 Yb3 54.793(13) 6_556 2
Sb3 Yb1 Yb3 133.650(16) 1_445 2
Sb1 Yb1 Yb3 56.684(12) 26_546 2
Yb4 Yb1 Yb3 108.660(12) 10_454 2
Sb2 Yb1 Yb1 141.555(16) . 16_446
Sb3 Yb1 Yb1 54.049(14) 16_556 16_446
Sb4 Yb1 Yb1 53.775(7) 17_556 16_446
Sb2 Yb1 Yb1 123.715(19) 6_556 16_446
Sb3 Yb1 Yb1 53.614(14) 1_445 16_446
Sb1 Yb1 Yb1 104.326(15) 26_546 16_446
Yb4 Yb1 Yb1 91.478(9) 10_454 16_446
Yb3 Yb1 Yb1 158.900(8) 2 16_446
Sb2 Yb1 Yb2 146.773(18) . 24_556
Sb3 Yb1 Yb2 51.522(13) 16_556 24_556
Sb4 Yb1 Yb2 56.291(9) 17_556 24_556
Sb2 Yb1 Yb2 61.866(14) 6_556 24_556
Sb3 Yb1 Yb2 113.882(16) 1_445 24_556
Sb1 Yb1 Yb2 106.493(16) 26_546 24_556
Yb4 Yb1 Yb2 116.831(13) 10_454 24_556
Yb3 Yb1 Yb2 111.686(11) 2 24_556
Yb1 Yb1 Yb2 61.866(12) 16_446 24_556
Sb2 Yb1 Yb2 104.812(16) . 17_556
Sb3 Yb1 Yb2 113.777(16) 16_556 17_556
Sb4 Yb1 Yb2 56.049(8) 17_556 17_556
Sb2 Yb1 Yb2 142.142(17) 6_556 17_556
Sb3 Yb1 Yb2 51.217(14) 1_445 17_556
Sb1 Yb1 Yb2 53.545(9) 26_546 17_556
Yb4 Yb1 Yb2 104.575(13) 10_454 17_556
Yb3 Yb1 Yb2 106.028(12) 2 17_556
Yb1 Yb1 Yb2 61.325(12) 16_446 17_556
Yb2 Yb1 Yb2 108.299(13) 24_556 17_556
Sb2 Yb1 Yb2 112.340(16) . 31_556
Sb3 Yb1 Yb2 113.793(16) 16_556 31_556
Sb4 Yb1 Yb2 53.932(8) 17_556 31_556
Sb2 Yb1 Yb2 48.503(13) 6_556 31_556
Sb3 Yb1 Yb2 143.654(17) 1_445 31_556
Sb1 Yb1 Yb2 51.492(10) 26_546 31_556
Yb4 Yb1 Yb2 159.947(14) 10_454 31_556
Yb3 Yb1 Yb2 57.390(8) 2 31_556
Yb1 Yb1 Yb2 104.577(9) 16_446 31_556
Yb2 Yb1 Yb2 63.089(11) 24_556 31_556
Yb2 Yb1 Yb2 93.787(12) 17_556 31_556
Sb2 Yb2 Sb3 166.02(2) 19_566 17_666
Sb2 Yb2 Sb3 89.978(18) 19_566 1_444
Sb3 Yb2 Sb3 98.624(18) 17_666 1_444
Sb2 Yb2 Sb1 91.574(15) 19_566 10_454
Sb3 Yb2 Sb1 100.081(16) 17_666 10_454
Sb3 Yb2 Sb1 85.092(19) 1_444 10_454
Sb2 Yb2 Sb4 91.166(15) 19_566 .
Sb3 Yb2 Sb4 88.881(15) 17_666 .
Sb3 Yb2 Sb4 141.674(17) 1_444 .
Sb1 Yb2 Sb4 56.582(15) 10_454 .
Sb2 Yb2 Mn1 48.437(12) 19_566 1_554
Sb3 Yb2 Mn1 118.198(16) 17_666 1_554
Sb3 Yb2 Mn1 104.549(15) 1_444 1_554
Sb1 Yb2 Mn1 137.868(13) 10_454 1_554
Sb4 Yb2 Mn1 104.656(11) . 1_554
Sb2 Yb2 Zn1 48.437(12) 19_566 1_554
Sb3 Yb2 Zn1 118.198(16) 17_666 1_554
Sb3 Yb2 Zn1 104.549(15) 1_444 1_554
Sb1 Yb2 Zn1 137.868(13) 10_454 1_554
Sb4 Yb2 Zn1 104.656(11) . 1_554
Mn1 Yb2 Zn1 0.0 1_554 1_554
Sb2 Yb2 Sb2 85.824(19) 19_566 28_556
Sb3 Yb2 Sb2 80.345(17) 17_666 28_556
Sb3 Yb2 Sb2 136.398(19) 1_444 28_556
Sb1 Yb2 Sb2 138.33(2) 10_454 28_556
Sb4 Yb2 Sb2 81.861(13) . 28_556
Mn1 Yb2 Sb2 44.465(10) 1_554 28_556
Zn1 Yb2 Sb2 44.465(10) 1_554 28_556
Sb2 Yb2 Yb4 114.741(17) 19_566 19_566
Sb3 Yb2 Yb4 53.922(14) 17_666 19_566
Sb3 Yb2 Yb4 94.250(15) 1_444 19_566
Sb1 Yb2 Yb4 153.683(14) 10_454 19_566
Sb4 Yb2 Yb4 119.639(13) . 19_566
Mn1 Yb2 Yb4 67.739(10) 1_554 19_566
Zn1 Yb2 Yb4 67.739(10) 1_554 19_566
Sb2 Yb2 Yb4 49.924(12) 28_556 19_566
Sb2 Yb2 Yb3 54.540(14) 19_566 20_556
Sb3 Yb2 Yb3 139.122(18) 17_666 20_556
Sb3 Yb2 Yb3 51.878(14) 1_444 20_556
Sb1 Yb2 Yb3 55.506(11) 10_454 20_556
Sb4 Yb2 Yb3 99.580(11) . 20_556
Mn1 Yb2 Yb3 98.333(11) 1_554 20_556
Zn1 Yb2 Yb3 98.333(11) 1_554 20_556
Sb2 Yb2 Yb3 140.283(16) 28_556 20_556
Yb4 Yb2 Yb3 140.322(14) 19_566 20_556
Sb2 Yb2 Yb1 119.172(17) 19_566 32_554
Sb3 Yb2 Yb1 51.680(14) 17_666 32_554
Sb3 Yb2 Yb1 150.302(17) 1_444 32_554
Sb1 Yb2 Yb1 98.681(16) 10_454 32_554
Sb4 Yb2 Yb1 50.565(8) . 32_554
Mn1 Yb2 Yb1 92.368(11) 1_554 32_554
Zn1 Yb2 Yb1 92.368(11) 1_554 32_554
Sb2 Yb2 Yb1 49.050(12) 28_556 32_554
Yb4 Yb2 Yb1 69.511(11) 19_566 32_554
Yb3 Yb2 Yb1 150.086(14) 20_556 32_554
Sb2 Yb2 Yb1 135.725(17) 19_566 17_556
Sb3 Yb2 Yb1 51.775(14) 17_666 17_556
Sb3 Yb2 Yb1 107.135(16) 1_444 17_556
Sb1 Yb2 Yb1 51.322(10) 10_454 17_556
Sb4 Yb2 Yb1 50.369(8) . 17_556
Mn1 Yb2 Yb1 147.897(13) 1_554 17_556
Zn1 Yb2 Yb1 147.897(13) 1_554 17_556
Sb2 Yb2 Yb1 105.847(14) 28_556 17_556
Yb4 Yb2 Yb1 104.571(13) 19_566 17_556
Yb3 Yb2 Yb1 105.100(11) 20_556 17_556
Yb1 Yb2 Yb1 56.809(11) 32_554 17_556
Sb3 Yb3 Sb3 91.28(3) 32_444 27_466
Sb3 Yb3 Sb2 90.757(15) 32_444 5_556
Sb3 Yb3 Sb2 173.788(16) 27_466 5_556
Sb3 Yb3 Sb2 173.788(16) 32_444 2_554
Sb3 Yb3 Sb2 90.757(15) 27_466 2_554
Sb2 Yb3 Sb2 87.83(2) 5_556 2_554
Sb3 Yb3 Sb1 86.749(13) 32_444 25
Sb3 Yb3 Sb1 96.894(18) 27_466 25
Sb2 Yb3 Sb1 89.080(18) 5_556 25
Sb2 Yb3 Sb1 87.181(13) 2_554 25
Sb3 Yb3 Sb1 96.894(18) 32_444 20_656
Sb3 Yb3 Sb1 86.749(13) 27_466 20_656
Sb2 Yb3 Sb1 87.181(13) 5_556 20_656
Sb2 Yb3 Sb1 89.080(18) 2_554 20_656
Sb1 Yb3 Sb1 174.81(3) 25 20_656
Sb3 Yb3 Yb4 55.833(13) 32_444 23_665
Sb3 Yb3 Yb4 118.027(17) 27_466 23_665
Sb2 Yb3 Yb4 58.794(13) 5_556 23_665
Sb2 Yb3 Yb4 127.780(17) 2_554 23_665
Sb1 Yb3 Yb4 126.671(10) 25 23_665
Sb1 Yb3 Yb4 53.752(12) 20_656 23_665
Sb3 Yb3 Yb4 118.027(17) 32_444 20_657
Sb3 Yb3 Yb4 55.833(13) 27_466 20_657
Sb2 Yb3 Yb4 127.779(17) 5_556 20_657
Sb2 Yb3 Yb4 58.794(13) 2_554 20_657
Sb1 Yb3 Yb4 53.752(12) 25 20_657
Sb1 Yb3 Yb4 126.671(10) 20_656 20_657
Yb4 Yb3 Yb4 172.48(2) 23_665 20_657
Sb3 Yb3 Yb1 121.551(13) 32_444 2_554
Sb3 Yb3 Yb1 129.355(13) 27_466 2_554
Sb2 Yb3 Yb1 53.660(15) 5_556 2_554
Sb2 Yb3 Yb1 53.139(14) 2_554 2_554
Sb1 Yb3 Yb1 53.269(12) 25 2_554
Sb1 Yb3 Yb1 121.541(18) 20_656 2_554
Yb4 Yb3 Yb1 112.431(13) 23_665 2_554
Yb4 Yb3 Yb1 74.158(10) 20_657 2_554
Sb3 Yb3 Yb1 129.355(13) 32_444 5_556
Sb3 Yb3 Yb1 121.551(13) 27_466 5_556
Sb2 Yb3 Yb1 53.139(14) 5_556 5_556
Sb2 Yb3 Yb1 53.660(15) 2_554 5_556
Sb1 Yb3 Yb1 121.541(18) 25 5_556
Sb1 Yb3 Yb1 53.269(12) 20_656 5_556
Yb4 Yb3 Yb1 74.158(10) 23_665 5_556
Yb4 Yb3 Yb1 112.431(13) 20_657 5_556
Yb1 Yb3 Yb1 68.281(15) 2_554 5_556
Sb3 Yb3 Yb2 55.383(13) 32_444 32
Sb3 Yb3 Yb2 133.360(18) 27_466 32
Sb2 Yb3 Yb2 52.070(12) 5_556 32
Sb2 Yb3 Yb2 119.514(17) 2_554 32
Sb1 Yb3 Yb2 54.528(11) 25 32
Sb1 Yb3 Yb2 124.934(10) 20_656 32
Yb4 Yb3 Yb2 72.426(9) 23_665 32
Yb4 Yb3 Yb2 108.243(9) 20_657 32
Yb1 Yb3 Yb2 66.386(10) 2_554 32
Yb1 Yb3 Yb2 105.089(13) 5_556 32
Sb3 Yb3 Yb2 133.359(18) 32_444 27
Sb3 Yb3 Yb2 55.383(13) 27_466 27
Sb2 Yb3 Yb2 119.514(17) 5_556 27
Sb2 Yb3 Yb2 52.070(12) 2_554 27
Sb1 Yb3 Yb2 124.934(10) 25 27
Sb1 Yb3 Yb2 54.528(11) 20_656 27
Yb4 Yb3 Yb2 108.243(9) 23_665 27
Yb4 Yb3 Yb2 72.426(9) 20_657 27
Yb1 Yb3 Yb2 105.089(13) 2_554 27
Yb1 Yb3 Yb2 66.386(10) 5_556 27
Yb2 Yb3 Yb2 170.28(2) 32 27
Sb2 Yb4 Sb1 167.41(2) 10_454 11_545
Sb2 Yb4 Sb3 89.410(18) 10_454 4_464
Sb1 Yb4 Sb3 88.725(15) 11_545 4_464
Sb2 Yb4 Sb3 88.835(18) 10_454 10_564
Sb1 Yb4 Sb3 98.818(17) 11_545 10_564
Sb3 Yb4 Sb3 150.71(2) 4_464 10_564
Sb2 Yb4 Sb2 83.32(2) 10_454 28_557
Sb1 Yb4 Sb2 87.151(15) 11_545 28_557
Sb3 Yb4 Sb2 122.209(19) 4_464 28_557
Sb3 Yb4 Sb2 86.586(18) 10_564 28_557
Sb2 Yb4 Yb1 55.518(14) 10_454 10_454
Sb1 Yb4 Yb1 137.034(17) 11_545 10_454
Sb3 Yb4 Yb1 100.031(16) 4_464 10_454
Sb3 Yb4 Yb1 55.848(14) 10_564 10_454
Sb2 Yb4 Yb1 120.763(16) 28_557 10_454
Sb2 Yb4 Yb3 121.047(16) 10_454 27_566
Sb1 Yb4 Yb3 58.079(7) 11_545 27_566
Sb3 Yb4 Yb3 145.832(17) 4_464 27_566
Sb3 Yb4 Yb3 53.914(15) 10_564 27_566
Sb2 Yb4 Yb3 54.474(14) 28_557 27_566
Yb1 Yb4 Yb3 109.750(14) 10_454 27_566
Sb2 Yb4 Sb3 102.712(18) 10_454 7_446
Sb1 Yb4 Sb3 89.272(15) 11_545 7_446
Sb3 Yb4 Sb3 80.740(18) 4_464 7_446
Sb3 Yb4 Sb3 71.17(2) 10_564 7_446
Sb2 Yb4 Sb3 156.642(18) 28_557 7_446
Yb1 Yb4 Sb3 51.708(12) 10_454 7_446
Yb3 Yb4 Sb3 104.629(16) 27_566 7_446
Sb2 Yb4 Yb2 64.330(14) 10_454 28_556
Sb1 Yb4 Yb2 104.890(15) 11_545 28_556
Sb3 Yb4 Yb2 53.467(14) 4_464 28_556
Sb3 Yb4 Yb2 147.038(18) 10_564 28_556
Sb2 Yb4 Yb2 72.264(15) 28_557 28_556
Yb1 Yb4 Yb2 114.118(13) 10_454 28_556
Yb3 Yb4 Yb2 123.029(15) 27_566 28_556
Sb3 Yb4 Yb2 130.805(16) 7_446 28_556
Sb2 Yb4 Yb3 130.690(17) 10_454 26_556
Sb1 Yb4 Yb3 55.650(9) 11_545 26_556
Sb3 Yb4 Yb3 51.744(13) 4_464 26_556
Sb3 Yb4 Yb3 110.507(16) 10_564 26_556
Sb2 Yb4 Yb3 140.226(16) 28_557 26_556
Yb1 Yb4 Yb3 97.905(12) 10_454 26_556
Yb3 Yb4 Yb3 106.351(10) 27_566 26_556
Sb3 Yb4 Yb3 48.912(11) 7_446 26_556
Yb2 Yb4 Yb3 101.764(11) 28_556 26_556
Sb2 Yb4 Yb4 141.671(13) 10_454 16_556
Sb1 Yb4 Yb4 50.418(12) 11_545 16_556
Sb3 Yb4 Yb4 106.679(18) 4_464 16_556
Sb3 Yb4 Yb4 60.139(14) 10_564 16_556
Sb2 Yb4 Yb4 113.956(17) 28_557 16_556
Yb1 Yb4 Yb4 87.039(9) 10_454 16_556
Yb3 Yb4 Yb4 59.977(12) 27_566 16_556
Sb3 Yb4 Yb4 48.714(12) 7_446 16_556
Yb2 Yb4 Yb4 151.839(12) 28_556 16_556
Yb3 Yb4 Yb4 54.977(10) 26_556 16_556
Yb4 Sb1 Yb4 79.16(2) 12_453 5_556
Yb4 Sb1 Sb4 140.418(12) 12_453 .
Yb4 Sb1 Sb4 140.418(12) 5_556 .
Yb4 Sb1 Yb1 88.966(11) 12_453 26_556
Yb4 Sb1 Yb1 142.667(15) 5_556 26_556
Sb4 Sb1 Yb1 59.726(14) . 26_556
Yb4 Sb1 Yb1 142.667(15) 12_453 32_554
Yb4 Sb1 Yb1 88.966(11) 5_556 32_554
Sb4 Sb1 Yb1 59.726(14) . 32_554
Yb1 Sb1 Yb1 119.45(3) 26_556 32_554
Yb4 Sb1 Yb2 86.432(11) 12_453 10_454
Yb4 Sb1 Yb2 138.066(16) 5_556 10_454
Sb4 Sb1 Yb2 63.753(15) . 10_454
Yb1 Sb1 Yb2 75.133(15) 26_556 10_454
Yb1 Sb1 Yb2 79.087(15) 32_554 10_454
Yb4 Sb1 Yb2 138.066(16) 12_453 8
Yb4 Sb1 Yb2 86.432(11) 5_556 8
Sb4 Sb1 Yb2 63.753(15) . 8
Yb1 Sb1 Yb2 79.087(15) 26_556 8
Yb1 Sb1 Yb2 75.133(15) 32_554 8
Yb2 Sb1 Yb2 127.51(3) 10_454 8
Yb4 Sb1 Yb3 68.170(14) 12_453 25
Yb4 Sb1 Yb3 72.680(17) 5_556 25
Sb4 Sb1 Yb3 115.746(14) . 25
Yb1 Sb1 Yb3 70.047(12) 26_556 25
Yb1 Sb1 Yb3 141.189(8) 32_554 25
Yb2 Sb1 Yb3 136.617(10) 10_454 25
Yb2 Sb1 Yb3 69.966(8) 8 25
Yb4 Sb1 Yb3 72.680(17) 12_453 27_565
Yb4 Sb1 Yb3 68.170(14) 5_556 27_565
Sb4 Sb1 Yb3 115.746(14) . 27_565
Yb1 Sb1 Yb3 141.189(8) 26_556 27_565
Yb1 Sb1 Yb3 70.047(12) 32_554 27_565
Yb2 Sb1 Yb3 69.966(8) 10_454 27_565
Yb2 Sb1 Yb3 136.617(10) 8 27_565
Yb3 Sb1 Yb3 128.51(3) 25 27_565
Zn1 Sb2 Yb2 72.770(16) . 28_556
Zn1 Sb2 Yb1 138.63(2) . .
Yb2 Sb2 Yb1 145.00(2) 28_556 .
Zn1 Sb2 Yb4 86.489(18) . 10_454
Yb2 Sb2 Yb4 141.27(2) 28_556 10_454
Yb1 Sb2 Yb4 68.964(16) . 10_454
Zn1 Sb2 Yb1 130.08(2) . 6_556
Yb2 Sb2 Yb1 81.811(18) 28_556 6_556
Yb1 Sb2 Yb1 83.181(18) . 6_556
Yb4 Sb2 Yb1 87.670(18) 10_454 6_556
Zn1 Sb2 Yb3 135.32(2) . 2
Yb2 Sb2 Yb3 73.391(15) 28_556 2
Yb1 Sb2 Yb3 71.901(15) . 2
Yb4 Sb2 Yb3 137.42(2) 10_454 2
Yb1 Sb2 Yb3 71.547(15) 6_556 2
Zn1 Sb2 Yb4 81.899(17) . 19_567
Yb2 Sb2 Yb4 84.761(17) 28_556 19_567
Yb1 Sb2 Yb4 85.730(17) . 19_567
Yb4 Sb2 Yb4 125.045(19) 10_454 19_567
Yb1 Sb2 Yb4 138.24(2) 6_556 19_567
Yb3 Sb2 Yb4 66.732(15) 2 19_567
Zn1 Sb2 Yb2 63.402(13) . 19_566
Yb2 Sb2 Yb2 75.696(17) 28_556 19_566
Yb1 Sb2 Yb2 126.98(2) . 19_566
Yb4 Sb2 Yb2 65.746(14) 10_454 19_566
Yb1 Sb2 Yb2 69.084(15) 6_556 19_566
Yb3 Sb2 Yb2 132.51(2) 2 19_566
Yb4 Sb2 Yb2 143.78(2) 19_567 19_566
Yb3 Sb3 Yb2 139.55(2) 20_667 17_666
Yb3 Sb3 Yb1 125.54(2) 20_667 16_556
Yb2 Sb3 Yb1 76.798(17) 17_666 16_556
Yb3 Sb3 Yb4 75.224(16) 20_667 3_655
Yb2 Sb3 Yb4 72.611(16) 17_666 3_655
Yb1 Sb3 Yb4 87.356(18) 16_556 3_655
Yb3 Sb3 Yb1 138.17(2) 20_667 1_665
Yb2 Sb3 Yb1 77.008(17) 17_666 1_665
Yb1 Sb3 Yb1 72.337(18) 16_556 1_665
Yb4 Sb3 Yb1 146.60(2) 3_655 1_665
Yb3 Sb3 Yb4 70.254(15) 20_667 10_564
Yb2 Sb3 Yb4 138.75(2) 17_666 10_564
Yb1 Sb3 Yb4 110.82(2) 16_556 10_564
Yb4 Sb3 Yb4 145.40(2) 3_655 10_564
Yb1 Sb3 Yb4 67.937(16) 1_665 10_564
Yb3 Sb3 Yb2 72.739(16) 20_667 1_666
Yb2 Sb3 Yb2 81.376(18) 17_666 1_666
Yb1 Sb3 Yb2 158.17(2) 16_556 1_666
Yb4 Sb3 Yb2 86.470(18) 3_655 1_666
Yb1 Sb3 Yb2 102.51(2) 1_665 1_666
Yb4 Sb3 Yb2 85.546(18) 10_564 1_666
Yb3 Sb3 Yb4 68.138(14) 20_667 7_556
Yb2 Sb3 Yb4 137.52(2) 17_666 7_556
Yb1 Sb3 Yb4 62.112(14) 16_556 7_556
Yb4 Sb3 Yb4 94.146(18) 3_655 7_556
Yb1 Sb3 Yb4 99.037(18) 1_665 7_556
Yb4 Sb3 Yb4 71.146(17) 10_564 7_556
Yb2 Sb3 Yb4 139.26(2) 1_666 7_556
Yb1 Sb4 Yb1 72.451(14) 23_565 26_556
Yb1 Sb4 Yb1 142.367(14) 23_565 32_554
Yb1 Sb4 Yb1 120.636(14) 26_556 32_554
Yb1 Sb4 Yb1 120.636(14) 23_565 17_556
Yb1 Sb4 Yb1 142.367(14) 26_556 17_556
Yb1 Sb4 Yb1 72.451(14) 32_554 17_556
Yb1 Sb4 Sb1 60.318(7) 23_565 10_454
Yb1 Sb4 Sb1 119.682(7) 26_556 10_454
Yb1 Sb4 Sb1 119.682(7) 32_554 10_454
Yb1 Sb4 Sb1 60.318(7) 17_556 10_454
Yb1 Sb4 Sb1 119.682(7) 23_565 .
Yb1 Sb4 Sb1 60.318(7) 26_556 .
Yb1 Sb4 Sb1 60.318(7) 32_554 .
Yb1 Sb4 Sb1 119.682(7) 17_556 .
Sb1 Sb4 Sb1 180.0 10_454 .
Yb1 Sb4 Yb2 142.200(10) 23_565 8
Yb1 Sb4 Yb2 77.436(10) 26_556 8
Yb1 Sb4 Yb2 73.581(10) 32_554 8
Yb1 Sb4 Yb2 73.144(10) 17_556 8
Sb1 Sb4 Yb2 120.335(7) 10_454 8
Sb1 Sb4 Yb2 59.665(7) . 8
Yb1 Sb4 Yb2 73.582(10) 23_565 15_444
Yb1 Sb4 Yb2 73.144(10) 26_556 15_444
Yb1 Sb4 Yb2 142.200(10) 32_554 15_444
Yb1 Sb4 Yb2 77.436(10) 17_556 15_444
Sb1 Sb4 Yb2 59.665(7) 10_454 15_444
Sb1 Sb4 Yb2 120.335(7) . 15_444
Yb2 Sb4 Yb2 76.236(14) 8 15_444
Yb1 Sb4 Yb2 77.436(10) 23_565 .
Yb1 Sb4 Yb2 142.200(10) 26_556 .
Yb1 Sb4 Yb2 73.144(10) 32_554 .
Yb1 Sb4 Yb2 73.581(10) 17_556 .
Sb1 Sb4 Yb2 59.665(7) 10_454 .
Sb1 Sb4 Yb2 120.335(7) . .
Yb2 Sb4 Yb2 138.424(13) 8 .
Yb2 Sb4 Yb2 119.331(14) 15_444 .
Yb1 Sb4 Yb2 73.144(10) 23_565 10_454
Yb1 Sb4 Yb2 73.582(10) 26_556 10_454
Yb1 Sb4 Yb2 77.436(10) 32_554 10_454
Yb1 Sb4 Yb2 142.200(10) 17_556 10_454
Sb1 Sb4 Yb2 120.335(7) 10_454 10_454
Sb1 Sb4 Yb2 59.665(7) . 10_454
Yb2 Sb4 Yb2 119.331(14) 8 10_454
Yb2 Sb4 Yb2 138.424(13) 15_444 10_454
Yb2 Sb4 Yb2 76.236(14) . 10_454
Sb2 Zn1 Sb2 117.60(3) 28_557 19_567
Sb2 Zn1 Sb2 105.565(12) 28_557 .
Sb2 Zn1 Sb2 105.565(12) 19_567 .
Sb2 Zn1 Sb2 105.565(12) 28_557 10_454
Sb2 Zn1 Sb2 105.565(12) 19_567 10_454
Sb2 Zn1 Sb2 117.60(3) . 10_454
Sb2 Zn1 Yb2 58.793(14) 28_557 10_455
Sb2 Zn1 Yb2 72.133(15) 19_567 10_455
Sb2 Zn1 Yb2 156.785(14) . 10_455
Sb2 Zn1 Yb2 84.601(15) 10_454 10_455
Sb2 Zn1 Yb2 156.785(14) 28_557 19_566
Sb2 Zn1 Yb2 84.601(15) 19_567 19_566
Sb2 Zn1 Yb2 72.133(15) . 19_566
Sb2 Zn1 Yb2 58.793(14) 10_454 19_566
Yb2 Zn1 Yb2 129.348(9) 10_455 19_566
Sb2 Zn1 Yb2 72.133(15) 28_557 1_556
Sb2 Zn1 Yb2 58.793(14) 19_567 1_556
Sb2 Zn1 Yb2 84.601(15) . 1_556
Sb2 Zn1 Yb2 156.785(14) 10_454 1_556
Yb2 Zn1 Yb2 74.451(14) 10_455 1_556
Yb2 Zn1 Yb2 129.348(9) 19_566 1_556
Sb2 Zn1 Yb2 84.601(15) 28_557 28_556
Sb2 Zn1 Yb2 156.785(14) 19_567 28_556
Sb2 Zn1 Yb2 58.793(14) . 28_556
Sb2 Zn1 Yb2 72.133(15) 10_454 28_556
Yb2 Zn1 Yb2 129.348(9) 10_455 28_556
Yb2 Zn1 Yb2 74.451(14) 19_566 28_556
Yb2 Zn1 Yb2 129.348(9) 1_556 28_556

loop_
_geom_bond_atom_site_label_1
_geom_bond_atom_site_label_2
_geom_bond_distance
_geom_bond_site_symmetry_2
Yb1 Sb2 3.1531(7) .
Yb1 Sb3 3.1704(7) 16_556
Yb1 Sb4 3.1749(4) 17_556
Yb1 Sb2 3.1810(7) 6_556
Yb1 Sb3 3.1880(7) 1_445
Yb1 Sb1 3.1939(6) 26_546
Yb1 Yb4 3.5703(6) 10_454
Yb1 Yb3 3.7460(6) 2
Yb1 Yb1 3.7525(8) 16_446
Yb1 Yb2 3.9341(6) 24_556
Yb1 Yb2 3.9543(6) 17_556
Yb1 Yb2 4.1292(6) 31_556
Yb2 Sb2 3.1246(7) 19_566
Yb2 Sb3 3.1634(7) 17_666
Yb2 Sb3 3.2714(7) 1_444
Yb2 Sb1 3.2907(6) 10_454
Yb2 Sb4 3.4196(4) .
Yb2 Mn1 3.4893(4) 1_554
Yb2 Zn1 3.4893(4) 1_554
Yb2 Sb2 3.7141(7) 28_556
Yb2 Yb4 3.7570(6) 19_566
Yb2 Yb3 3.7961(4) 20_556
Yb2 Yb1 3.9341(6) 32_554
Yb2 Yb1 3.9543(6) 17_556
Yb3 Sb3 3.1273(7) 32_444
Yb3 Sb3 3.1273(7) 27_466
Yb3 Sb2 3.2266(7) 5_556
Yb3 Sb2 3.2266(7) 2_554
Yb3 Sb1 3.3302(4) 25
Yb3 Sb1 3.3302(4) 20_656
Yb3 Yb4 3.6422(5) 23_665
Yb3 Yb4 3.6422(4) 20_657
Yb3 Yb1 3.7460(6) 2_554
Yb3 Yb1 3.7460(6) 5_556
Yb3 Yb2 3.7961(4) 32
Yb3 Yb2 3.7961(4) 27
Yb4 Sb2 3.1531(7) 10_454
Yb4 Sb1 3.1642(8) 11_545
Yb4 Sb3 3.1819(8) 4_464
Yb4 Sb3 3.2018(7) 10_564
Yb4 Sb2 3.3910(7) 28_557
Yb4 Yb1 3.5703(6) 10_454
Yb4 Yb3 3.6422(5) 27_566
Yb4 Sb3 3.6953(7) 7_446
Yb4 Yb2 3.7570(6) 28_556
Yb4 Yb3 3.8508(6) 26_556
Yb4 Yb4 4.0324(8) 16_556
Sb1 Yb4 3.1642(8) 12_453
Sb1 Yb4 3.1642(8) 5_556
Sb1 Sb4 3.1823(8) .
Sb1 Yb1 3.1939(6) 26_556
Sb1 Yb1 3.1939(6) 32_554
Sb1 Yb2 3.2907(6) 10_454
Sb1 Yb2 3.2907(6) 8
Sb1 Yb3 3.3302(4) 25
Sb1 Yb3 3.3302(4) 27_565
Sb2 Zn1 2.7334(6) .
Sb2 Yb2 3.1246(7) 28_556
Sb2 Yb4 3.1531(7) 10_454
Sb2 Yb1 3.1810(8) 6_556
Sb2 Yb3 3.2266(7) 2
Sb2 Yb4 3.3910(7) 19_567
Sb2 Yb2 3.7141(7) 19_566
Sb3 Yb3 3.1273(7) 20_667
Sb3 Yb2 3.1634(7) 17_666
Sb3 Yb1 3.1704(7) 16_556
Sb3 Yb4 3.1819(8) 3_655
Sb3 Yb1 3.1880(7) 1_665
Sb3 Yb4 3.2018(7) 10_564
Sb3 Yb2 3.2714(7) 1_666
Sb3 Yb4 3.6953(7) 7_556
Sb4 Yb1 3.1749(4) 23_565
Sb4 Yb1 3.1749(4) 26_556
Sb4 Yb1 3.1749(4) 32_554
Sb4 Yb1 3.1749(4) 17_556
Sb4 Sb1 3.1823(8) 10_454
Sb4 Yb2 3.4196(4) 8
Sb4 Yb2 3.4196(4) 15_444
Sb4 Yb2 3.4196(4) 10_454
Zn1 Sb2 2.7334(6) 28_557
Zn1 Sb2 2.7334(6) 19_567
Zn1 Sb2 2.7334(6) 10_454
Zn1 Yb2 3.4893(4) 10_455
Zn1 Yb2 3.4893(4) 19_566
Zn1 Yb2 3.4893(4) 1_556
Zn1 Yb2 3.4893(4) 28_556
